data_7210899
loop_
_publ_author_name
'Qiblawi, Sultan H.'
'Pochodylo, Amy L.'
'LaDuca, Robert L.'

_publ_section_title
;
 Divalent copper trans-1,4-cyclohexanedicarboxylate coordination polymers
 with isomeric dipyridylamide ligands: new pillared and self-penetrated
 binodal networks
;
_journal_issue 44
_journal_name_full CrystEngComm
_journal_page_first 8979
_journal_paper_doi 10.1039/c3ce40889b
_journal_volume 15
_journal_year 2013
_chemical_formula_sum 'C38 H50 Cu2 N6 O16'
_chemical_formula_weight 973.92
_space_group_IT_number 2
_symmetry_cell_setting triclinic
_symmetry_space_group_name_Hall '-P 1'
_symmetry_space_group_name_H-M 'P -1'
_atom_sites_solution_hydrogens geom
_atom_sites_solution_primary direct
_atom_sites_solution_secondary difmap
_audit_creation_method SHELXL-97
_audit_update_record
;
2013-08-19 # Formatted by publCIF
;
_cell_angle_alpha 84.1010(10)
_cell_angle_beta 78.4860(10)
_cell_angle_gamma 76.1720(10)
_cell_formula_units_Z 2
_cell_length_a 10.3498(7)
_cell_length_b 10.8338(8)
_cell_length_c 20.2124(15)
_cell_measurement_reflns_used 9660
_cell_measurement_temperature 173(2)
_cell_measurement_theta_max 25.39
_cell_measurement_theta_min 2.25
_cell_volume 2152.8(3)
_computing_cell_refinement 'Bruker SAINT'
_computing_data_collection 'Bruker APEX2'
_computing_data_reduction 'Bruker SAINT'
_computing_molecular_graphics 'Bruker SHELXTL'
_computing_publication_material 'Bruker SHELXTL'
_computing_structure_refinement 'SHELXL-97 (Sheldrick, 2008)'
_computing_structure_solution 'SHELXS-97 (Sheldrick, 2008)'
_diffrn_ambient_temperature 173(2)
_diffrn_measured_fraction_theta_full 0.999
_diffrn_measured_fraction_theta_max 0.996
_diffrn_measurement_device_type 'Bruker APEX-II CCD'
_diffrn_measurement_method '\f and \w scans'
_diffrn_radiation_monochromator graphite
_diffrn_radiation_source 'fine-focus sealed tube'
_diffrn_radiation_type MoK\a
_diffrn_radiation_wavelength 0.71073
_diffrn_reflns_av_R_equivalents 0.0331
_diffrn_reflns_av_sigmaI/netI 0.0270
_diffrn_reflns_limit_h_max 12
_diffrn_reflns_limit_h_min -12
_diffrn_reflns_limit_k_max 13
_diffrn_reflns_limit_k_min -13
_diffrn_reflns_limit_l_max 24
_diffrn_reflns_limit_l_min -24
_diffrn_reflns_number 35508
_diffrn_reflns_theta_full 25.00
_diffrn_reflns_theta_max 25.43
_diffrn_reflns_theta_min 1.94
_exptl_absorpt_coefficient_mu 1.065
_exptl_absorpt_correction_T_max 0.8583
_exptl_absorpt_correction_T_min 0.7648
_exptl_absorpt_correction_type multi-scan
_exptl_absorpt_process_details SADABS
_exptl_crystal_colour blue
_exptl_crystal_density_diffrn 1.502
_exptl_crystal_density_method 'not measured'
_exptl_crystal_description chunk
_exptl_crystal_F_000 1012
_exptl_crystal_size_max 0.27
_exptl_crystal_size_mid 0.19
_exptl_crystal_size_min 0.15
_refine_diff_density_max 0.922
_refine_diff_density_min -0.644
_refine_diff_density_rms 0.064
_refine_ls_extinction_method none
_refine_ls_goodness_of_fit_ref 1.051
_refine_ls_hydrogen_treatment mixed
_refine_ls_matrix_type full
_refine_ls_number_parameters 583
_refine_ls_number_reflns 7929
_refine_ls_number_restraints 8
_refine_ls_restrained_S_all 1.052
_refine_ls_R_factor_all 0.0405
_refine_ls_R_factor_gt 0.0329
_refine_ls_shift/su_max 0.002
_refine_ls_shift/su_mean 0.000
_refine_ls_structure_factor_coef Fsqd
_refine_ls_weighting_details 'calc w=1/[\s^2^(Fo^2^)+(0.0436P)^2^+2.0234P] where P=(Fo^2^+2Fc^2^)/3'
_refine_ls_weighting_scheme calc
_refine_ls_wR_factor_gt 0.0849
_refine_ls_wR_factor_ref 0.0896
_reflns_number_gt 6798
_reflns_number_total 7929
_reflns_threshold_expression >2sigma(I)
_cod_data_source_file c3ce40889b.txt
_cod_data_source_block p1b
_cod_original_sg_symbol_H-M P-1
_cod_database_code 7210899

loop_
_symmetry_equiv_pos_as_xyz
'x, y, z'
'-x, -y, -z'

loop_
_atom_site_label
_atom_site_type_symbol
_atom_site_fract_x
_atom_site_fract_y
_atom_site_fract_z
_atom_site_U_iso_or_equiv
_atom_site_adp_type
_atom_site_occupancy
_atom_site_symmetry_multiplicity
_atom_site_calc_flag
_atom_site_refinement_flags
Cu1 Cu 0.93949(3) 0.36390(3) 0.410112(13) 0.01592(8) Uani 1 1 d .
Cu2 Cu 0.42774(3) -0.05809(2) 0.944977(13) 0.01618(8) Uani 1 1 d .
O1 O 0.0659(3) -0.3230(2) 1.08811(10) 0.0490(6) Uani 1 1 d .
O1W O 0.91722(19) -0.06255(18) 0.27798(10) 0.0315(4) Uani 1 1 d G
H1WA H 0.9142 0.0042 0.2993 0.047 Uiso 1 1 d G
H1WB H 0.8422 -0.0533 0.2629 0.047 Uiso 1 1 d G
O2 O 0.6820(2) 0.19500(18) 0.74295(10) 0.0432(6) Uani 1 1 d .
O2W O 0.3192(3) 0.0467(2) 0.76902(11) 0.0467(6) Uani 1 1 d G
H2WA H 0.3105 0.1011 0.7993 0.070 Uiso 1 1 d G
H2WB H 0.3348 -0.0302 0.7876 0.070 Uiso 1 1 d G
O3 O 0.3277(2) -0.17374(17) 0.84590(11) 0.0395(5) Uani 1 1 d .
O3W O 0.8035(3) 0.7892(3) 0.38849(17) 0.0924(11) Uani 1 1 d G
H3WA H 0.8489 0.8300 0.3564 0.139 Uiso 1 1 d G
H3WB H 0.7465 0.7589 0.3624 0.139 Uiso 1 1 d G
O4 O 0.8499(2) 0.55906(18) 0.45296(10) 0.0320(4) Uani 1 1 d D
H4A H 0.867(3) 0.575(3) 0.4890(11) 0.038 Uiso 1 1 d D
H4B H 0.843(3) 0.624(2) 0.4272(13) 0.038 Uiso 1 1 d D
O4W O 0.5615(3) 0.5489(4) 0.4288(3) 0.141(2) Uani 1 1 d G
H4WA H 0.6063 0.6055 0.4327 0.211 Uiso 1 1 d G
H4WB H 0.6154 0.4862 0.4066 0.211 Uiso 1 1 d G
O5 O 0.17807(18) 0.16575(19) 0.39124(10) 0.0352(5) Uani 1 1 d .
O5W O 0.4452(4) 0.1576(4) 0.6437(3) 0.1418(18) Uani 1 1 d D
H5WA H 0.4086 0.1249 0.6806 0.213 Uiso 1 1 d RD
H5WB H 0.4434 0.2322 0.6255 0.213 Uiso 1 1 d RD
O6 O 0.89410(17) 0.15788(17) 0.34103(10) 0.0294(4) Uani 1 1 d .
O7 O 0.35546(19) -0.81967(16) 0.87035(9) 0.0282(4) Uani 1 1 d .
O8 O 0.40432(18) -0.22915(15) 0.94197(8) 0.0230(4) Uani 1 1 d .
O9 O 0.46034(16) -0.89088(14) 0.95680(8) 0.0203(4) Uani 1 1 d .
O10 O 0.77501(16) 0.33670(15) 0.38703(8) 0.0199(4) Uani 1 1 d .
O11 O 0.11927(16) 0.35967(16) 0.42793(8) 0.0207(4) Uani 1 1 d .
N1 N 0.2427(2) -0.01581(18) 1.00529(10) 0.0188(4) Uani 1 1 d .
N2 N 0.0690(2) -0.1687(2) 1.15551(10) 0.0235(5) Uani 1 1 d D
H2 H 0.039(3) -0.143(3) 1.1953(10) 0.028 Uiso 1 1 d D
N3 N -0.01759(19) -0.53325(18) 1.32009(10) 0.0188(4) Uani 1 1 d .
N4 N 0.6032(2) -0.10467(18) 0.87747(10) 0.0196(4) Uani 1 1 d .
N5 N 0.7781(2) -0.0048(2) 0.71065(10) 0.0258(5) Uani 1 1 d D
H5 H 0.812(3) -0.052(2) 0.6762(11) 0.031 Uiso 1 1 d D
N6 N 0.88484(19) 0.27866(19) 0.50262(10) 0.0198(4) Uani 1 1 d .
C1 C 0.4225(3) 0.2716(3) 0.32802(13) 0.0325(6) Uani 1 1 d .
H1A H 0.4279 0.1904 0.3081 0.039 Uiso 1 1 calc R
H1B H 0.3680 0.3412 0.3028 0.039 Uiso 1 1 calc R
C2 C 0.4992(3) -0.4721(2) 0.86546(14) 0.0277(6) Uani 1 1 d .
H2A H 0.5548 -0.4685 0.8995 0.033 Uiso 1 1 calc R
H2B H 0.5417 -0.4371 0.8216 0.033 Uiso 1 1 calc R
C3 C -0.0666(3) -0.4415(3) 1.21298(14) 0.0336(6) Uani 1 1 d .
H3 H -0.1173 -0.4368 1.1781 0.040 Uiso 1 1 calc R
C4 C 0.5784(3) 0.1772(3) 0.43653(14) 0.0326(6) Uani 1 1 d .
H4C H 0.6323 0.1033 0.4594 0.039 Uiso 1 1 calc R
H4D H 0.5726 0.2538 0.4608 0.039 Uiso 1 1 calc R
C5 C 0.4358(3) 0.1565(3) 0.44043(15) 0.0340(7) Uani 1 1 d .
H5A H 0.4412 0.0754 0.4204 0.041 Uiso 1 1 calc R
H5B H 0.3904 0.1513 0.4883 0.041 Uiso 1 1 calc R
C6 C 0.7960(3) -0.2671(3) 0.83943(14) 0.0310(6) Uani 1 1 d .
H6 H 0.8512 -0.3490 0.8472 0.037 Uiso 1 1 calc R
C7 C 0.8284(3) -0.1943(2) 0.78146(13) 0.0284(6) Uani 1 1 d .
H7 H 0.9057 -0.2253 0.7485 0.034 Uiso 1 1 calc R
C8 C 0.7264(3) 0.2873(2) 0.60607(14) 0.0296(6) Uani 1 1 d .
H8 H 0.6474 0.3326 0.6336 0.036 Uiso 1 1 calc R
C9 C 0.5644(3) 0.2943(3) 0.32192(13) 0.0317(6) Uani 1 1 d .
H9A H 0.6092 0.2927 0.2738 0.038 Uiso 1 1 calc R
H9B H 0.5577 0.3797 0.3375 0.038 Uiso 1 1 calc R
C10 C 0.2884(3) -0.4469(2) 0.95340(13) 0.0229(5) Uani 1 1 d .
H10A H 0.3394 -0.4435 0.9895 0.027 Uiso 1 1 calc R
H10B H 0.1953 -0.3954 0.9664 0.027 Uiso 1 1 calc R
C11 C 0.0036(3) 0.0395(2) 1.09840(13) 0.0273(6) Uani 1 1 d .
H11 H -0.0773 0.0594 1.1309 0.033 Uiso 1 1 calc R
C12 C 0.6507(2) 0.1942(2) 0.36344(13) 0.0237(5) Uani 1 1 d .
H12 H 0.6703 0.1110 0.3420 0.028 Uiso 1 1 calc R
C13 C 0.1013(3) -0.3810(3) 1.25821(13) 0.0286(6) Uani 1 1 d .
H13 H 0.1683 -0.3332 1.2557 0.034 Uiso 1 1 calc R
C14 C 0.4250(2) -0.6674(2) 0.92453(12) 0.0189(5) Uani 1 1 d .
H14 H 0.4793 -0.6710 0.9607 0.023 Uiso 1 1 calc R
C15 C 0.0288(3) -0.3693(2) 1.20690(12) 0.0232(5) Uani 1 1 d .
C16 C 0.2832(2) -0.5844(2) 0.94670(13) 0.0217(5) Uani 1 1 d .
H16A H 0.2262 -0.5867 0.9131 0.026 Uiso 1 1 calc R
H16B H 0.2410 -0.6194 0.9907 0.026 Uiso 1 1 calc R
C17 C 0.4957(3) -0.6107(2) 0.85899(13) 0.0285(6) Uani 1 1 d .
H17A H 0.4476 -0.6150 0.8219 0.034 Uiso 1 1 calc R
H17B H 0.5894 -0.6616 0.8473 0.034 Uiso 1 1 calc R
C18 C 0.3546(2) 0.2665(2) 0.40224(12) 0.0208(5) Uani 1 1 d .
H18 H 0.3554 0.3474 0.4218 0.025 Uiso 1 1 calc R
C19 C 0.0331(3) 0.1252(2) 1.04559(14) 0.0291(6) Uani 1 1 d .
H19 H -0.0285 0.2046 1.0406 0.035 Uiso 1 1 calc R
C20 C 0.7969(2) 0.1715(2) 0.62965(12) 0.0214(5) Uani 1 1 d .
C21 C 0.0556(3) -0.2847(2) 1.14404(13) 0.0269(6) Uani 1 1 d .
C22 C 0.9126(3) 0.1102(2) 0.58823(12) 0.0233(5) Uani 1 1 d .
H22 H 0.9630 0.0300 0.6024 0.028 Uiso 1 1 calc R
C23 C 0.7713(3) 0.3362(2) 0.54262(14) 0.0286(6) Uani 1 1 d .
H23 H 0.7198 0.4142 0.5264 0.034 Uiso 1 1 calc R
C24 C 0.3565(3) -0.3912(2) 0.88666(12) 0.0207(5) Uani 1 1 d .
H24 H 0.3027 -0.3946 0.8512 0.025 Uiso 1 1 calc R
C25 C 0.0753(3) -0.4635(3) 1.31347(13) 0.0271(6) Uani 1 1 d .
H25 H 0.1259 -0.4710 1.3486 0.033 Uiso 1 1 calc R
C26 C 0.7465(3) -0.0751(2) 0.77190(12) 0.0212(5) Uani 1 1 d .
C27 C 0.0945(2) -0.0760(2) 1.10294(12) 0.0208(5) Uani 1 1 d .
C28 C 0.6829(3) -0.2200(2) 0.88613(13) 0.0260(6) Uani 1 1 d .
H28 H 0.6605 -0.2712 0.9259 0.031 Uiso 1 1 calc R
C29 C 0.1529(2) 0.0949(2) 0.99996(13) 0.0228(5) Uani 1 1 d .
H29 H 0.1722 0.1545 0.9636 0.027 Uiso 1 1 calc R
C30 C 0.9539(2) 0.1676(2) 0.52572(12) 0.0221(5) Uani 1 1 d .
H30 H 1.0349 0.1262 0.4980 0.027 Uiso 1 1 calc R
C31 C -0.0877(3) -0.5205(3) 1.26998(13) 0.0293(6) Uani 1 1 d .
H31 H -0.1552 -0.5681 1.2739 0.035 Uiso 1 1 calc R
C32 C 0.7461(3) 0.1216(2) 0.69996(12) 0.0235(5) Uani 1 1 d .
C33 C 0.2129(2) -0.1000(2) 1.05587(12) 0.0196(5) Uani 1 1 d .
H33 H 0.2755 -0.1792 1.0596 0.024 Uiso 1 1 calc R
C34 C 0.2089(2) 0.2597(2) 0.40736(11) 0.0205(5) Uani 1 1 d .
C35 C 0.6346(2) -0.0323(2) 0.82145(12) 0.0193(5) Uani 1 1 d .
H35 H 0.5792 0.0502 0.8154 0.023 Uiso 1 1 calc R
C36 C 0.7845(2) 0.2293(2) 0.36290(12) 0.0191(5) Uani 1 1 d .
C37 C 0.3619(2) -0.2534(2) 0.89076(12) 0.0214(5) Uani 1 1 d .
C38 C 0.4128(2) -0.8011(2) 0.91536(12) 0.0196(5) Uani 1 1 d .

loop_
_atom_site_aniso_label
_atom_site_aniso_U_11
_atom_site_aniso_U_22
_atom_site_aniso_U_33
_atom_site_aniso_U_23
_atom_site_aniso_U_13
_atom_site_aniso_U_12
Cu1 0.01414(14) 0.01895(16) 0.01502(15) 0.00106(11) -0.00201(11) -0.00581(11)
Cu2 0.02187(16) 0.01090(14) 0.01527(15) -0.00103(11) 0.00121(11) -0.00638(11)
O1 0.0947(19) 0.0352(12) 0.0183(10) 0.0000(9) 0.0017(11) -0.0276(12)
O1W 0.0337(10) 0.0293(10) 0.0309(11) -0.0105(8) -0.0032(8) -0.0042(8)
O2 0.0677(15) 0.0229(10) 0.0279(11) -0.0058(8) 0.0227(10) -0.0127(10)
O2W 0.0748(16) 0.0305(11) 0.0451(13) 0.0030(10) -0.0351(12) -0.0137(12)
O3 0.0604(14) 0.0186(10) 0.0433(12) 0.0096(9) -0.0242(11) -0.0087(9)
O3W 0.079(2) 0.072(2) 0.100(2) 0.0539(19) 0.0019(18) -0.0072(16)
O4 0.0531(13) 0.0236(10) 0.0205(10) -0.0024(8) -0.0084(9) -0.0093(9)
O4W 0.0502(19) 0.126(3) 0.248(5) -0.124(4) -0.030(3) 0.025(2)
O5 0.0254(10) 0.0473(12) 0.0381(11) -0.0229(9) 0.0072(8) -0.0199(9)
O5W 0.083(3) 0.127(4) 0.217(5) -0.006(3) -0.022(3) -0.034(3)
O6 0.0152(9) 0.0304(10) 0.0425(11) -0.0130(9) -0.0013(8) -0.0032(7)
O7 0.0420(11) 0.0211(9) 0.0255(10) -0.0037(7) -0.0082(8) -0.0123(8)
O8 0.0337(10) 0.0150(8) 0.0210(9) -0.0031(7) 0.0002(7) -0.0104(7)
O9 0.0250(9) 0.0108(8) 0.0236(9) 0.0013(7) -0.0004(7) -0.0054(7)
O10 0.0162(8) 0.0209(9) 0.0234(9) -0.0024(7) -0.0033(7) -0.0052(7)
O11 0.0163(8) 0.0255(9) 0.0210(9) 0.0011(7) -0.0044(7) -0.0063(7)
N1 0.0218(10) 0.0143(10) 0.0206(10) -0.0002(8) -0.0021(8) -0.0063(8)
N2 0.0282(11) 0.0237(11) 0.0160(10) 0.0003(9) 0.0029(9) -0.0072(9)
N3 0.0187(10) 0.0203(10) 0.0171(10) -0.0005(8) -0.0017(8) -0.0053(8)
N4 0.0251(11) 0.0178(10) 0.0163(10) -0.0016(8) 0.0002(8) -0.0086(8)
N5 0.0373(13) 0.0211(11) 0.0149(10) -0.0046(8) 0.0075(9) -0.0072(9)
N6 0.0184(10) 0.0231(11) 0.0181(10) 0.0015(8) -0.0016(8) -0.0077(8)
C1 0.0196(13) 0.0596(19) 0.0212(14) 0.0015(13) -0.0038(10) -0.0160(13)
C2 0.0359(15) 0.0155(12) 0.0270(14) -0.0033(10) 0.0092(11) -0.0083(11)
C3 0.0421(16) 0.0434(17) 0.0228(14) 0.0097(12) -0.0142(12) -0.0221(14)
C4 0.0189(13) 0.0437(17) 0.0355(16) 0.0153(13) -0.0080(11) -0.0120(12)
C5 0.0221(13) 0.0434(17) 0.0362(16) 0.0137(13) -0.0043(12) -0.0143(12)
C6 0.0318(15) 0.0222(13) 0.0308(15) 0.0013(11) 0.0010(12) 0.0028(11)
C7 0.0291(14) 0.0271(14) 0.0247(14) -0.0039(11) 0.0036(11) -0.0038(11)
C8 0.0267(14) 0.0250(14) 0.0292(14) -0.0015(11) 0.0101(11) -0.0030(11)
C9 0.0197(13) 0.0579(19) 0.0189(13) 0.0094(12) -0.0035(10) -0.0164(13)
C10 0.0263(13) 0.0152(12) 0.0246(13) -0.0024(10) 0.0000(10) -0.0032(10)
C11 0.0214(13) 0.0272(14) 0.0282(14) -0.0025(11) 0.0038(11) -0.0017(11)
C12 0.0158(12) 0.0252(13) 0.0308(14) -0.0081(11) 0.0003(10) -0.0070(10)
C13 0.0309(14) 0.0294(14) 0.0292(14) 0.0038(11) -0.0040(11) -0.0174(12)
C14 0.0256(12) 0.0121(11) 0.0188(12) -0.0010(9) -0.0016(10) -0.0057(9)
C15 0.0275(13) 0.0203(12) 0.0180(12) -0.0007(10) 0.0028(10) -0.0040(10)
C16 0.0252(13) 0.0171(12) 0.0221(13) 0.0006(10) -0.0011(10) -0.0069(10)
C17 0.0386(15) 0.0150(12) 0.0270(14) -0.0033(10) 0.0093(12) -0.0083(11)
C18 0.0145(11) 0.0262(13) 0.0231(13) -0.0054(10) -0.0009(9) -0.0081(10)
C19 0.0271(14) 0.0189(13) 0.0356(15) 0.0029(11) -0.0010(11) 0.0001(11)
C20 0.0254(13) 0.0211(12) 0.0193(12) -0.0028(10) 0.0006(10) -0.0116(10)
C21 0.0328(14) 0.0255(14) 0.0189(13) 0.0014(11) 0.0023(11) -0.0069(11)
C22 0.0256(13) 0.0211(13) 0.0211(13) 0.0013(10) -0.0015(10) -0.0043(10)
C23 0.0255(13) 0.0227(13) 0.0309(15) 0.0031(11) 0.0041(11) -0.0023(11)
C24 0.0294(13) 0.0143(12) 0.0197(12) -0.0013(9) -0.0065(10) -0.0057(10)
C25 0.0294(14) 0.0312(14) 0.0251(14) 0.0055(11) -0.0090(11) -0.0146(11)
C26 0.0286(13) 0.0199(12) 0.0163(12) -0.0019(9) 0.0013(10) -0.0117(10)
C27 0.0234(12) 0.0204(12) 0.0183(12) 0.0005(10) -0.0013(10) -0.0071(10)
C28 0.0308(14) 0.0225(13) 0.0211(13) 0.0039(10) -0.0008(11) -0.0042(11)
C29 0.0260(13) 0.0167(12) 0.0257(13) 0.0035(10) -0.0042(10) -0.0070(10)
C30 0.0194(12) 0.0250(13) 0.0192(12) -0.0029(10) 0.0017(10) -0.0034(10)
C31 0.0317(14) 0.0384(16) 0.0229(14) 0.0069(11) -0.0083(11) -0.0184(12)
C32 0.0274(13) 0.0230(13) 0.0202(13) -0.0034(10) 0.0037(10) -0.0114(11)
C33 0.0215(12) 0.0159(12) 0.0204(12) 0.0010(9) -0.0029(10) -0.0036(9)
C34 0.0192(12) 0.0312(14) 0.0132(11) -0.0031(10) -0.0012(9) -0.0103(11)
C35 0.0252(12) 0.0156(12) 0.0168(12) -0.0007(9) -0.0013(10) -0.0063(10)
C36 0.0177(12) 0.0227(13) 0.0167(12) 0.0002(10) -0.0014(9) -0.0059(10)
C37 0.0217(12) 0.0154(12) 0.0248(13) -0.0012(10) -0.0008(10) -0.0027(10)
C38 0.0229(12) 0.0157(12) 0.0185(12) -0.0019(9) 0.0035(10) -0.0070(10)

loop_
_atom_type_symbol
_atom_type_description
_atom_type_scat_dispersion_real
_atom_type_scat_dispersion_imag
_atom_type_scat_source
C C 0.0033 0.0016 'International Tables Vol C Tables 4.2.6.8 and 6.1.1.4'
H H 0.0000 0.0000 'International Tables Vol C Tables 4.2.6.8 and 6.1.1.4'
N N 0.0061 0.0033 'International Tables Vol C Tables 4.2.6.8 and 6.1.1.4'
O O 0.0106 0.0060 'International Tables Vol C Tables 4.2.6.8 and 6.1.1.4'
Cu Cu 0.3201 1.2651 'International Tables Vol C Tables 4.2.6.8 and 6.1.1.4'

loop_
_geom_angle_atom_site_label_1
_geom_angle_atom_site_label_2
_geom_angle_atom_site_label_3
_geom_angle
_geom_angle_site_symmetry_1
_geom_angle_site_symmetry_3
O10 Cu1 O11 169.51(7) . 1_655
O10 Cu1 N6 87.35(7) . .
O11 Cu1 N6 91.88(7) 1_655 .
O10 Cu1 N3 92.02(7) . 1_664
O11 Cu1 N3 89.76(7) 1_655 1_664
N6 Cu1 N3 174.30(8) . 1_664
O10 Cu1 O4 97.51(7) . .
O11 Cu1 O4 92.96(7) 1_655 .
N6 Cu1 O4 90.12(8) . .
N3 Cu1 O4 84.34(7) 1_664 .
O8 Cu2 O9 173.77(7) . 1_565
O8 Cu2 N1 88.66(7) . .
O9 Cu2 N1 91.26(7) 1_565 .
O8 Cu2 N4 88.40(7) . .
O9 Cu2 N4 92.20(7) 1_565 .
N1 Cu2 N4 174.20(8) . .
O8 Cu2 O9 94.15(6) . 2_647
O9 Cu2 O9 79.62(7) 1_565 2_647
N1 Cu2 O9 91.43(7) . 2_647
N4 Cu2 O9 93.78(7) . 2_647
H1WA O1W H1WB 109.5 . .
H2WA O2W H2WB 109.4 . .
H3WA O3W H3WB 100.3 . .
Cu1 O4 H4A 121(2) . .
Cu1 O4 H4B 120(2) . .
H4A O4 H4B 109(3) . .
H4WA O4W H4WB 109.5 . .
H5WA O5W H5WB 136.6 . .
C37 O8 Cu2 117.00(15) . .
C38 O9 Cu2 114.47(15) . 1_545
C36 O10 Cu1 116.09(14) . .
C34 O11 Cu1 113.57(15) . 1_455
C33 N1 C29 118.3(2) . .
C33 N1 Cu2 117.89(16) . .
C29 N1 Cu2 123.65(16) . .
C21 N2 C27 122.9(2) . .
C21 N2 H2 117.7(19) . .
C27 N2 H2 117.1(19) . .
C31 N3 C25 117.0(2) . .
C31 N3 Cu1 123.69(17) . 1_446
C25 N3 Cu1 118.89(16) . 1_446
C28 N4 C35 118.9(2) . .
C28 N4 Cu2 117.41(16) . .
C35 N4 Cu2 123.20(16) . .
C32 N5 C26 126.7(2) . .
C32 N5 H5 119.1(19) . .
C26 N5 H5 113.6(19) . .
C30 N6 C23 117.7(2) . .
C30 N6 Cu1 124.09(16) . .
C23 N6 Cu1 118.19(17) . .
C9 C1 C18 110.0(2) . .
C9 C1 H1A 109.7 . .
C18 C1 H1A 109.7 . .
C9 C1 H1B 109.7 . .
C18 C1 H1B 109.7 . .
H1A C1 H1B 108.2 . .
C24 C2 C17 111.0(2) . .
C24 C2 H2A 109.4 . .
C17 C2 H2A 109.4 . .
C24 C2 H2B 109.4 . .
C17 C2 H2B 109.4 . .
H2A C2 H2B 108.0 . .
C31 C3 C15 119.4(2) . .
C31 C3 H3 120.3 . .
C15 C3 H3 120.3 . .
C5 C4 C12 112.2(2) . .
C5 C4 H4C 109.2 . .
C12 C4 H4C 109.2 . .
C5 C4 H4D 109.2 . .
C12 C4 H4D 109.2 . .
H4C C4 H4D 107.9 . .
C18 C5 C4 109.5(2) . .
C18 C5 H5A 109.8 . .
C4 C5 H5A 109.8 . .
C18 C5 H5B 109.8 . .
C4 C5 H5B 109.8 . .
H5A C5 H5B 108.2 . .
C7 C6 C28 119.2(2) . .
C7 C6 H6 120.4 . .
C28 C6 H6 120.4 . .
C6 C7 C26 118.9(2) . .
C6 C7 H7 120.5 . .
C26 C7 H7 120.5 . .
C23 C8 C20 119.5(2) . .
C23 C8 H8 120.2 . .
C20 C8 H8 120.2 . .
C12 C9 C1 112.1(2) . .
C12 C9 H9A 109.2 . .
C1 C9 H9A 109.2 . .
C12 C9 H9B 109.2 . .
C1 C9 H9B 109.2 . .
H9A C9 H9B 107.9 . .
C16 C10 C24 110.60(19) . .
C16 C10 H10A 109.5 . .
C24 C10 H10A 109.5 . .
C16 C10 H10B 109.5 . .
C24 C10 H10B 109.5 . .
H10A C10 H10B 108.1 . .
C19 C11 C27 118.4(2) . .
C19 C11 H11 120.8 . .
C27 C11 H11 120.8 . .
C36 C12 C9 110.3(2) . .
C36 C12 C4 109.7(2) . .
C9 C12 C4 112.2(2) . .
C36 C12 H12 108.2 . .
C9 C12 H12 108.2 . .
C4 C12 H12 108.2 . .
C15 C13 C25 118.9(2) . .
C15 C13 H13 120.5 . .
C25 C13 H13 120.5 . .
C38 C14 C17 110.68(19) . .
C38 C14 C16 109.10(19) . .
C17 C14 C16 110.3(2) . .
C38 C14 H14 108.9 . .
C17 C14 H14 108.9 . .
C16 C14 H14 108.9 . .
C13 C15 C3 118.1(2) . .
C13 C15 C21 121.7(2) . .
C3 C15 C21 120.1(2) . .
C10 C16 C14 111.5(2) . .
C10 C16 H16A 109.3 . .
C14 C16 H16A 109.3 . .
C10 C16 H16B 109.3 . .
C14 C16 H16B 109.3 . .
H16A C16 H16B 108.0 . .
C14 C17 C2 111.6(2) . .
C14 C17 H17A 109.3 . .
C2 C17 H17A 109.3 . .
C14 C17 H17B 109.3 . .
C2 C17 H17B 109.3 . .
H17A C17 H17B 108.0 . .
C34 C18 C5 113.6(2) . .
C34 C18 C1 109.6(2) . .
C5 C18 C1 109.6(2) . .
C34 C18 H18 108.0 . .
C5 C18 H18 108.0 . .
C1 C18 H18 108.0 . .
C11 C19 C29 119.5(2) . .
C11 C19 H19 120.2 . .
C29 C19 H19 120.2 . .
C22 C20 C8 118.1(2) . .
C22 C20 C32 123.7(2) . .
C8 C20 C32 118.1(2) . .
O1 C21 N2 124.7(2) . .
O1 C21 C15 120.7(2) . .
N2 C21 C15 114.6(2) . .
C20 C22 C30 119.0(2) . .
C20 C22 H22 120.5 . .
C30 C22 H22 120.5 . .
N6 C23 C8 122.7(2) . .
N6 C23 H23 118.6 . .
C8 C23 H23 118.6 . .
C37 C24 C10 112.37(19) . .
C37 C24 C2 110.1(2) . .
C10 C24 C2 109.8(2) . .
C37 C24 H24 108.1 . .
C10 C24 H24 108.1 . .
C2 C24 H24 108.1 . .
N3 C25 C13 123.4(2) . .
N3 C25 H25 118.3 . .
C13 C25 H25 118.3 . .
C7 C26 C35 119.0(2) . .
C7 C26 N5 117.8(2) . .
C35 C26 N5 123.1(2) . .
C11 C27 C33 119.2(2) . .
C11 C27 N2 121.0(2) . .
C33 C27 N2 119.8(2) . .
N4 C28 C6 122.3(2) . .
N4 C28 H28 118.8 . .
C6 C28 H28 118.8 . .
N1 C29 C19 122.1(2) . .
N1 C29 H29 118.9 . .
C19 C29 H29 118.9 . .
N6 C30 C22 122.9(2) . .
N6 C30 H30 118.6 . .
C22 C30 H30 118.6 . .
N3 C31 C3 123.1(2) . .
N3 C31 H31 118.5 . .
C3 C31 H31 118.5 . .
O2 C32 N5 124.3(2) . .
O2 C32 C20 120.4(2) . .
N5 C32 C20 115.4(2) . .
N1 C33 C27 122.4(2) . .
N1 C33 H33 118.8 . .
C27 C33 H33 118.8 . .
O5 C34 O11 122.2(2) . .
O5 C34 C18 121.8(2) . .
O11 C34 C18 115.9(2) . .
N4 C35 C26 121.5(2) . .
N4 C35 H35 119.2 . .
C26 C35 H35 119.2 . .
O6 C36 O10 123.1(2) . .
O6 C36 C12 121.7(2) . .
O10 C36 C12 115.2(2) . .
O3 C37 O8 124.3(2) . .
O3 C37 C24 119.9(2) . .
O8 C37 C24 115.8(2) . .
O7 C38 O9 122.7(2) . .
O7 C38 C14 119.7(2) . .
O9 C38 C14 117.6(2) . .

loop_
_geom_bond_atom_site_label_1
_geom_bond_atom_site_label_2
_geom_bond_distance
_geom_bond_site_symmetry_2
Cu1 O10 1.9462(16) .
Cu1 O11 1.9537(16) 1_655
Cu1 N6 2.035(2) .
Cu1 N3 2.0608(19) 1_664
Cu1 O4 2.2801(19) .
Cu2 O8 1.9341(16) .
Cu2 O9 1.9662(16) 1_565
Cu2 O9 2.4441(17) 2_647
Cu2 N1 2.031(2) .
Cu2 N4 2.032(2) .
O1 C21 1.220(3) .
O1W H1WA 0.8697 .
O1W H1WB 0.8699 .
O2 C32 1.219(3) .
O2W H2WA 0.8704 .
O2W H2WB 0.8701 .
O3 C37 1.230(3) .
O3W H3WA 0.8698 .
O3W H3WB 0.9924 .
O4 H4A 0.826(17) .
O4 H4B 0.832(17) .
O4W H4WA 0.8701 .
O4W H4WB 0.8701 .
O5 C34 1.228(3) .
O5W H5WA 0.8496 .
O5W H5WB 0.8504 .
O6 C36 1.238(3) .
O7 C38 1.237(3) .
O8 C37 1.275(3) .
O9 C38 1.288(3) .
O9 Cu2 1.9662(16) 1_545
O10 C36 1.282(3) .
O11 C34 1.290(3) .
O11 Cu1 1.9538(16) 1_455
N1 C33 1.338(3) .
N1 C29 1.340(3) .
N2 C21 1.344(3) .
N2 C27 1.415(3) .
N2 H2 0.853(17) .
N3 C31 1.337(3) .
N3 C25 1.337(3) .
N3 Cu1 2.0607(19) 1_446
N4 C28 1.339(3) .
N4 C35 1.340(3) .
N5 C32 1.335(3) .
N5 C26 1.408(3) .
N5 H5 0.871(17) .
N6 C30 1.335(3) .
N6 C23 1.341(3) .
C1 C9 1.525(3) .
C1 C18 1.526(3) .
C1 H1A 0.9900 .
C1 H1B 0.9900 .
C2 C24 1.529(3) .
C2 C17 1.530(3) .
C2 H2A 0.9900 .
C2 H2B 0.9900 .
C3 C31 1.376(4) .
C3 C15 1.380(4) .
C3 H3 0.9500 .
C4 C5 1.531(3) .
C4 C12 1.531(4) .
C4 H4C 0.9900 .
C4 H4D 0.9900 .
C5 C18 1.521(4) .
C5 H5A 0.9900 .
C5 H5B 0.9900 .
C6 C7 1.373(4) .
C6 C28 1.377(4) .
C6 H6 0.9500 .
C7 C26 1.384(4) .
C7 H7 0.9500 .
C8 C23 1.372(4) .
C8 C20 1.382(4) .
C8 H8 0.9500 .
C9 C12 1.525(4) .
C9 H9A 0.9900 .
C9 H9B 0.9900 .
C10 C16 1.524(3) .
C10 C24 1.529(3) .
C10 H10A 0.9900 .
C10 H10B 0.9900 .
C11 C19 1.377(4) .
C11 C27 1.381(3) .
C11 H11 0.9500 .
C12 C36 1.518(3) .
C12 H12 1.0000 .
C13 C15 1.376(4) .
C13 C25 1.381(4) .
C13 H13 0.9500 .
C14 C38 1.517(3) .
C14 C17 1.526(3) .
C14 C16 1.534(3) .
C14 H14 1.0000 .
C15 C21 1.508(3) .
C16 H16A 0.9900 .
C16 H16B 0.9900 .
C17 H17A 0.9900 .
C17 H17B 0.9900 .
C18 C34 1.510(3) .
C18 H18 1.0000 .
C19 C29 1.381(4) .
C19 H19 0.9500 .
C20 C22 1.382(3) .
C20 C32 1.506(3) .
C22 C30 1.384(3) .
C22 H22 0.9500 .
C23 H23 0.9500 .
C24 C37 1.519(3) .
C24 H24 1.0000 .
C25 H25 0.9500 .
C26 C35 1.390(3) .
C27 C33 1.381(3) .
C28 H28 0.9500 .
C29 H29 0.9500 .
C30 H30 0.9500 .
C31 H31 0.9500 .
C33 H33 0.9500 .
C35 H35 0.9500 .

loop_
_geom_hbond_atom_site_label_D
_geom_hbond_atom_site_label_H
_geom_hbond_atom_site_label_A
_geom_hbond_distance_DH
_geom_hbond_distance_HA
_geom_hbond_distance_DA
_geom_hbond_angle_DHA
_geom_hbond_site_symmetry_A
O1W H1WA O6 0.87 1.89 2.760(3) 174.4 .
O1W H1WB O2W 0.87 1.89 2.759(3) 175.7 2_656
O2W H2WA O7 0.87 1.93 2.758(3) 158.4 1_565
O2W H2WB O3 0.87 1.86 2.705(3) 163.7 .
O3W H3WA O1W 0.87 1.98 2.841(3) 168.7 1_565
O3W H3WB O5W 0.99 2.00 2.695(6) 125.3 2_666
O4 H4A O11 0.826(17) 1.931(19) 2.748(2) 170(3) 2_666
O4 H4B O3W 0.832(17) 1.860(19) 2.675(3) 166(3) .
O4W H4WA O4 0.87 2.56 3.149(4) 125.9 .
O4W H4WB O10 0.87 2.02 2.848(4) 157.4 .
O5W H5WA O2W 0.85 2.04 2.892(6) 179.6 .
O5W H5WB O4W 0.85 2.50 3.352(8) 179.6 2_666
N2 H2 O1W 0.853(17) 2.019(19) 2.844(3) 162(3) 1_456
N5 H5 O5 0.871(17) 1.90(2) 2.734(3) 159(3) 2_656

loop_
_geom_torsion_atom_site_label_1
_geom_torsion_atom_site_label_2
_geom_torsion_atom_site_label_3
_geom_torsion_atom_site_label_4
_geom_torsion
_geom_torsion_site_symmetry_1
O9 Cu2 O8 C37 -173.4(6) 1_565
N1 Cu2 O8 C37 97.24(17) .
N4 Cu2 O8 C37 -77.76(17) .
O9 Cu2 O8 C37 -18.61(18) 2_656
O11 Cu1 O10 C36 -1.4(5) 1_655
N6 Cu1 O10 C36 -87.45(17) .
N3 Cu1 O10 C36 98.22(17) 1_664
O4 Cu1 O10 C36 -177.23(16) .
O8 Cu2 N1 C33 44.54(18) .
O9 Cu2 N1 C33 -129.24(18) 1_565
N4 Cu2 N1 C33 104.1(8) .
O9 Cu2 N1 C33 159.22(15) 2_656
O8 Cu2 N1 C29 -140.0(2) .
O9 Cu2 N1 C29 46.2(2) 1_565
N4 Cu2 N1 C29 -80.4(8) .
O9 Cu2 N1 C29 -25.3(2) 2_656
O8 Cu2 N4 C28 -40.95(19) .
O9 Cu2 N4 C28 132.85(19) 1_565
N1 Cu2 N4 C28 -100.5(8) .
O9 Cu2 N4 C28 -158.0(2) 2_656
O8 Cu2 N4 C35 131.31(19) .
O9 Cu2 N4 C35 -54.89(19) 1_565
N1 Cu2 N4 C35 71.7(8) .
O9 Cu2 N4 C35 14.28(16) 2_656
O10 Cu1 N6 C30 114.5(2) .
O11 Cu1 N6 C30 -55.1(2) 1_655
N3 Cu1 N6 C30 -161.8(7) 1_664
O4 Cu1 N6 C30 -148.0(2) .
O10 Cu1 N6 C23 -64.44(19) .
O11 Cu1 N6 C23 126.04(19) 1_655
N3 Cu1 N6 C23 19.3(9) 1_664
O4 Cu1 N6 C23 33.1(2) .
C12 C4 C5 C18 -56.0(3) .
C28 C6 C7 C26 0.4(4) .
C18 C1 C9 C12 55.8(3) .
C1 C9 C12 C36 -173.1(2) .
C1 C9 C12 C4 -50.5(3) .
C5 C4 C12 C36 173.6(2) .
C5 C4 C12 C9 50.6(3) .
C25 C13 C15 C3 -0.4(4) .
C25 C13 C15 C21 -177.8(2) .
C31 C3 C15 C13 1.1(4) .
C31 C3 C15 C21 178.5(3) .
C24 C10 C16 C14 57.5(3) .
C38 C14 C16 C10 -177.2(2) .
C17 C14 C16 C10 -55.4(3) .
C38 C14 C17 C2 175.5(2) .
C16 C14 C17 C2 54.7(3) .
C24 C2 C17 C14 -56.5(3) .
C4 C5 C18 C34 -175.8(2) .
C4 C5 C18 C1 61.2(3) .
C9 C1 C18 C34 173.3(2) .
C9 C1 C18 C5 -61.4(3) .
C27 C11 C19 C29 -1.5(4) .
C23 C8 C20 C22 1.1(4) .
C23 C8 C20 C32 179.0(2) .
C27 N2 C21 O1 1.3(4) .
C27 N2 C21 C15 180.0(2) .
C13 C15 C21 O1 133.4(3) .
C3 C15 C21 O1 -43.9(4) .
C13 C15 C21 N2 -45.4(3) .
C3 C15 C21 N2 137.3(3) .
C8 C20 C22 C30 0.9(4) .
C32 C20 C22 C30 -176.9(2) .
C30 N6 C23 C8 1.7(4) .
Cu1 N6 C23 C8 -179.4(2) .
C20 C8 C23 N6 -2.5(4) .
C16 C10 C24 C37 179.1(2) .
C16 C10 C24 C2 -57.9(3) .
C17 C2 C24 C37 -178.3(2) .
C17 C2 C24 C10 57.4(3) .
C31 N3 C25 C13 -0.2(4) .
Cu1 N3 C25 C13 -173.0(2) 1_446
C15 C13 C25 N3 -0.1(4) .
C6 C7 C26 C35 0.5(4) .
C6 C7 C26 N5 -177.1(2) .
C32 N5 C26 C7 -155.3(3) .
C32 N5 C26 C35 27.3(4) .
C19 C11 C27 C33 1.9(4) .
C19 C11 C27 N2 -179.1(2) .
C21 N2 C27 C11 118.2(3) .
C21 N2 C27 C33 -62.8(3) .
C35 N4 C28 C6 -0.1(4) .
Cu2 N4 C28 C6 172.5(2) .
C7 C6 C28 N4 -0.6(4) .
C33 N1 C29 C19 1.4(4) .
Cu2 N1 C29 C19 -174.01(19) .
C11 C19 C29 N1 -0.2(4) .
C23 N6 C30 C22 0.5(4) .
Cu1 N6 C30 C22 -178.37(18) .
C20 C22 C30 N6 -1.8(4) .
C25 N3 C31 C3 1.0(4) .
Cu1 N3 C31 C3 173.4(2) 1_446
C15 C3 C31 N3 -1.4(5) .
C26 N5 C32 O2 -0.9(4) .
C26 N5 C32 C20 178.1(2) .
C22 C20 C32 O2 150.6(3) .
C8 C20 C32 O2 -27.2(4) .
C22 C20 C32 N5 -28.5(4) .
C8 C20 C32 N5 153.8(2) .
C29 N1 C33 C27 -1.0(4) .
Cu2 N1 C33 C27 174.75(18) .
C11 C27 C33 N1 -0.7(4) .
N2 C27 C33 N1 -179.7(2) .
Cu1 O11 C34 O5 -14.1(3) 1_455
Cu1 O11 C34 C18 164.13(16) 1_455
C5 C18 C34 O5 -55.3(3) .
C1 C18 C34 O5 67.7(3) .
C5 C18 C34 O11 126.5(2) .
C1 C18 C34 O11 -110.5(2) .
C28 N4 C35 C26 1.0(4) .
Cu2 N4 C35 C26 -171.13(18) .
C7 C26 C35 N4 -1.2(4) .
N5 C26 C35 N4 176.2(2) .
Cu1 O10 C36 O6 -15.7(3) .
Cu1 O10 C36 C12 163.74(16) .
C9 C12 C36 O6 -120.8(3) .
C4 C12 C36 O6 115.1(3) .
C9 C12 C36 O10 59.7(3) .
C4 C12 C36 O10 -64.4(3) .
Cu2 O8 C37 O3 -4.6(3) .
Cu2 O8 C37 C24 174.75(15) .
C10 C24 C37 O3 -132.8(3) .
C2 C24 C37 O3 104.5(3) .
C10 C24 C37 O8 47.9(3) .
C2 C24 C37 O8 -74.9(3) .
Cu2 O9 C38 O7 -2.4(3) 1_545
Cu2 O9 C38 C14 175.70(15) 1_545
C17 C14 C38 O7 -56.4(3) .
C16 C14 C38 O7 65.2(3) .
C17 C14 C38 O9 125.5(2) .
C16 C14 C38 O9 -112.9(2) .
